data_1548211
loop_
_publ_author_name
'Yonesaki, Y.'
'Matsuda, C.'

_publ_section_title
;
 Crystal structure of Na2MMgP2O8 (M: Ba, Sr, Ca) orthophosphates and their
 luminescence properties activated by Eu2+; analogous structural behaviors
 of glaserite-type phosphats and silicates
;
_journal_name_full 'Journal of Solid State Chemistry'
_journal_page_first 3247
_journal_page_last 3252
_journal_volume 184
_journal_year 2011
_chemical_formula_sum 'Ba Mg Na2 O8 P2'
_chemical_name_common Na2BaMgP2O8
_space_group_IT_number 147
_space_group_name_H-M_alt 'P -3'
_symmetry_space_group_name_Hall '-P 3'
_symmetry_space_group_name_H-M 'P -3'
_cell_angle_alpha 90
_cell_angle_beta 90
_cell_angle_gamma 120
_cell_formula_units_Z 1
_cell_length_a 5.3043(9)
_cell_length_b 5.3043(9)
_cell_length_c 6.9915(8)
_cell_volume 170.36(5)
_cod_data_source_file Na2BaMgP2O8.cif
_cod_data_source_block Na2BaMgP2O8
_cod_original_formula_sum 'Na2 Ba1 Mg1 P2 O8'
_cod_database_code 1548211

loop_
_space_group_symop_operation_xyz
'x, y, z'
'-x, -y, -z'
'-y, x-y, z'
'y, -x+y, -z'
'-x+y, -x, z'
'x-y, x, -z'

loop_
_atom_site_label
_atom_site_occupancy
_atom_site_fract_x
_atom_site_fract_y
_atom_site_fract_z
_atom_site_adp_type
_atom_site_B_iso_or_equiv
_atom_site_type_symbol
Na 1.0 0.333333 0.666667 0.8217(8) Biso 0.8(11) Na
Ba 1.0 0.000000 0.000000 0.500000 Biso 0.61(4) Ba
Mg 1.0 0.000000 0.000000 0.000000 Biso 1.1(13) Mg
P 1.0 0.333333 0.666667 0.2612(5) Biso 0.27(9) P
O1 1.0 0.333333 0.666667 0.472(14) Biso 0.3(11) O
O2 1.0 0.223(12) -0.131(12) 0.1761(7) Biso 0.3(11) O
